data_1563235
loop_
_publ_author_name
'Hou, Qin'
'Zhao, Jin-Jing'
'Zhao, Tian-Qi'
'Jin, Juan'
'Yu, Jie-Hui'
'Xu, Ji-Qing'

_publ_section_title
;
 New organically templated photoluminescence iodocuprates(I)
;
_journal_issue 7
_journal_name_full 'Journal of Solid State Chemistry'
_journal_page_first 1756
_journal_page_last 1760
_journal_paper_doi 10.1016/j.jssc.2011.05.010
_journal_volume 184
_journal_year 2011
_chemical_formula_sum 'C4 H11 Cu3 I4 N2'
_chemical_formula_weight 785.37
_space_group_IT_number 2
_space_group_name_Hall '-P 1'
_space_group_name_H-M_alt 'P -1'
_symmetry_cell_setting triclinic
_symmetry_space_group_name_H-M 'P -1'
_atom_sites_solution_hydrogens geom
_atom_sites_solution_primary direct
_atom_sites_solution_secondary difmap
_audit_creation_method SHELXL-97
_cell_angle_alpha 108.737(3)
_cell_angle_beta 99.642(3)
_cell_angle_gamma 97.262(3)
_cell_formula_units_Z 2
_cell_length_a 7.1863(5)
_cell_length_b 8.8115(4)
_cell_length_c 12.2602(6)
_cell_measurement_temperature 293(2)
_cell_volume 711.18(7)
_computing_structure_refinement 'SHELXL-97 (Sheldrick, 1997)'
_computing_structure_solution 'SHELXS-97 (Sheldrick, 1990)'
_diffrn_ambient_temperature 293(2)
_diffrn_measured_fraction_theta_full 0.987
_diffrn_measured_fraction_theta_max 0.987
_diffrn_radiation_monochromator graphite
_diffrn_radiation_source 'fine-focus sealed tube'
_diffrn_radiation_type MoK\a
_diffrn_radiation_wavelength 0.71073
_diffrn_reflns_av_R_equivalents 0.0613
_diffrn_reflns_av_sigmaI/netI 0.0470
_diffrn_reflns_limit_h_max 9
_diffrn_reflns_limit_h_min -6
_diffrn_reflns_limit_k_max 11
_diffrn_reflns_limit_k_min -11
_diffrn_reflns_limit_l_max 15
_diffrn_reflns_limit_l_min -16
_diffrn_reflns_number 5200
_diffrn_reflns_theta_full 28.33
_diffrn_reflns_theta_max 28.33
_diffrn_reflns_theta_min 1.80
_exptl_absorpt_coefficient_mu 13.091
_exptl_absorpt_correction_T_max 0.270
_exptl_absorpt_correction_T_min 0.248
_exptl_absorpt_correction_type empirical
_exptl_crystal_colour yellow
_exptl_crystal_density_diffrn 3.668
_exptl_crystal_density_method 'not measured'
_exptl_crystal_description block
_exptl_crystal_F_000 696
_exptl_crystal_size_max 0.1
_exptl_crystal_size_mid 0.1
_exptl_crystal_size_min 0.1
_refine_diff_density_max 2.007
_refine_diff_density_min -3.038
_refine_diff_density_rms 0.355
_refine_ls_extinction_method none
_refine_ls_goodness_of_fit_ref 1.040
_refine_ls_hydrogen_treatment constr
_refine_ls_matrix_type full
_refine_ls_number_parameters 118
_refine_ls_number_reflns 3506
_refine_ls_number_restraints 0
_refine_ls_restrained_S_all 1.040
_refine_ls_R_factor_all 0.0605
_refine_ls_R_factor_gt 0.0473
_refine_ls_shift/su_max 0.001
_refine_ls_shift/su_mean 0.000
_refine_ls_structure_factor_coef Fsqd
_refine_ls_weighting_details 'calc w=1/[\s^2^(Fo^2^)+(0.0883P)^2^+1.0327P] where P=(Fo^2^+2Fc^2^)/3'
_refine_ls_weighting_scheme calc
_refine_ls_wR_factor_gt 0.1314
_refine_ls_wR_factor_ref 0.1448
_reflns_number_gt 2677
_reflns_number_total 3506
_reflns_threshold_expression >2sigma(I)
_cod_data_source_file JSSC-2011-184-1756.CIF
_cod_data_source_block 1
_cod_depositor_comments
;
The following automatic conversions were performed:

data item '_refine_ls_hydrogen_treatment' value 'CONSTR' was changed
to 'constr' in accordance with the built-in table derived from the
CIF Core dictionary named 'cif_core.dic' version 2.4.5 last updated
on 2014-11-21.

Automatic conversion script
Id: cif_fix_values 8369 2020-08-20 11:38:08Z andrius 
;
_cod_original_sg_symbol_H-M P-1
_cod_database_code 1563235

loop_
_symmetry_equiv_pos_as_xyz
'x, y, z'
'-x, -y, -z'

loop_
_atom_site_label
_atom_site_type_symbol
_atom_site_fract_x
_atom_site_fract_y
_atom_site_fract_z
_atom_site_U_iso_or_equiv
_atom_site_adp_type
_atom_site_occupancy
_atom_site_symmetry_multiplicity
_atom_site_calc_flag
_atom_site_refinement_flags
_atom_site_disorder_assembly
_atom_site_disorder_group
Cu1 Cu -0.55088(14) -0.85885(12) -0.94070(8) 0.0358(3) Uani 1 1 d . . .
Cu2 Cu -0.12207(19) -0.99929(16) -1.12471(13) 0.0524(3) Uani 1 1 d . . .
Cu3 Cu -0.36779(19) -1.02079(17) -1.40323(17) 0.0725(5) Uani 1 1 d . . .
I1 I -0.87783(7) -0.74520(6) -0.94912(4) 0.03050(16) Uani 1 1 d . . .
I2 I -0.46426(6) -0.91028(5) -1.15553(4) 0.02707(15) Uani 1 1 d . . .
I3 I -0.03725(7) -1.08680(6) -1.33844(4) 0.03311(16) Uani 1 1 d . . .
I4 I -0.37277(7) -0.74021(7) -1.43423(5) 0.03546(17) Uani 1 1 d . . .
C1 C -0.3171(12) -0.5176(9) -0.8654(6) 0.0322(16) Uani 1 1 d . . .
H1A H -0.4383 -0.4802 -0.8643 0.039 Uiso 1 1 calc R . .
H1B H -0.3000 -0.5490 -0.9459 0.039 Uiso 1 1 calc R . .
C2 C -0.1560(12) -0.3776(10) -0.7876(7) 0.0369(18) Uani 1 1 d . . .
H2A H -0.0328 -0.4085 -0.7958 0.044 Uiso 1 1 calc R . .
H2B H -0.1634 -0.2835 -0.8117 0.044 Uiso 1 1 calc R . .
C3 C -0.1812(13) -0.4807(10) -0.6220(7) 0.0395(19) Uani 1 1 d . . .
H3A H -0.2031 -0.4505 -0.5425 0.047 Uiso 1 1 calc R . .
H3B H -0.0596 -0.5175 -0.6213 0.047 Uiso 1 1 calc R . .
C4 C -0.3429(12) -0.6185(9) -0.7057(6) 0.0315(16) Uani 1 1 d . . .
H4A H -0.3412 -0.7135 -0.6821 0.038 Uiso 1 1 calc R . .
H4B H -0.4652 -0.5851 -0.6986 0.038 Uiso 1 1 calc R . .
N1 N -0.3286(8) -0.6644(7) -0.8294(5) 0.0242(11) Uani 1 1 d . . .
N2 N -0.1724(9) -0.3345(8) -0.6606(6) 0.0338(14) Uani 1 1 d . . .
H2C H -0.0704 -0.2573 -0.6141 0.080 Uiso 1 1 calc . . .
H2D H -0.2791 -0.2926 -0.6518 0.080 Uiso 1 1 calc . . .

loop_
_atom_site_aniso_label
_atom_site_aniso_U_11
_atom_site_aniso_U_22
_atom_site_aniso_U_33
_atom_site_aniso_U_23
_atom_site_aniso_U_13
_atom_site_aniso_U_12
Cu1 0.0401(5) 0.0250(5) 0.0331(5) 0.0025(4) 0.0026(4) 0.0014(4)
Cu2 0.0528(7) 0.0460(7) 0.0619(8) 0.0192(6) 0.0184(6) 0.0131(5)
Cu3 0.0460(7) 0.0423(7) 0.1164(14) 0.0244(8) -0.0081(7) 0.0073(6)
I1 0.0290(3) 0.0291(3) 0.0347(3) 0.0109(2) 0.0089(2) 0.0085(2)
I2 0.0321(3) 0.0256(3) 0.0238(2) 0.00755(19) 0.00639(19) 0.0089(2)
I3 0.0350(3) 0.0300(3) 0.0270(3) 0.0014(2) 0.0027(2) 0.0087(2)
I4 0.0325(3) 0.0331(3) 0.0403(3) 0.0138(2) 0.0064(2) 0.0047(2)
C1 0.047(4) 0.016(3) 0.027(3) 0.007(3) 0.002(3) -0.006(3)
C2 0.046(4) 0.025(4) 0.034(4) 0.007(3) 0.009(3) -0.006(3)
C3 0.053(5) 0.031(4) 0.026(4) 0.010(3) -0.005(3) -0.004(4)
C4 0.044(4) 0.024(4) 0.018(3) 0.002(3) 0.004(3) -0.005(3)
N1 0.031(3) 0.015(3) 0.021(3) 0.001(2) 0.004(2) 0.002(2)
N2 0.038(3) 0.018(3) 0.033(3) 0.000(3) -0.001(3) -0.001(2)

loop_
_atom_type_symbol
_atom_type_description
_atom_type_scat_dispersion_real
_atom_type_scat_dispersion_imag
_atom_type_scat_source
C C 0.0033 0.0016 'International Tables Vol C Tables 4.2.6.8 and 6.1.1.4'
H H 0.0000 0.0000 'International Tables Vol C Tables 4.2.6.8 and 6.1.1.4'
N N 0.0061 0.0033 'International Tables Vol C Tables 4.2.6.8 and 6.1.1.4'
Cu Cu 0.3201 1.2651 'International Tables Vol C Tables 4.2.6.8 and 6.1.1.4'
I I -0.4742 1.8119 'International Tables Vol C Tables 4.2.6.8 and 6.1.1.4'

loop_
_geom_angle_atom_site_label_1
_geom_angle_atom_site_label_2
_geom_angle_atom_site_label_3
_geom_angle
_geom_angle_site_symmetry_1
_geom_angle_site_symmetry_3
N1 Cu1 I2 104.61(16) . 2_433
N1 Cu1 I1 107.52(16) . .
I2 Cu1 I1 115.09(4) 2_433 .
N1 Cu1 Cu1 117.41(17) . 2_433
I2 Cu1 Cu1 60.77(4) 2_433 2_433
I1 Cu1 Cu1 134.54(6) . 2_433
N1 Cu1 I2 102.20(15) . .
I2 Cu1 I2 119.60(4) 2_433 .
I1 Cu1 I2 106.44(4) . .
Cu1 Cu1 I2 58.83(4) 2_433 .
N1 Cu1 Cu2 126.68(16) . 2_433
I2 Cu1 Cu2 57.68(3) 2_433 2_433
I1 Cu1 Cu2 57.77(3) . 2_433
Cu1 Cu1 Cu2 97.48(5) 2_433 2_433
I2 Cu1 Cu2 130.83(5) . 2_433
I2 Cu2 I3 105.24(5) . .
I2 Cu2 I1 114.11(5) . 2_433
I3 Cu2 I1 108.03(5) . 2_433
I2 Cu2 I1 106.99(5) . 1_655
I3 Cu2 I1 117.23(5) . 1_655
I1 Cu2 I1 105.56(5) 2_433 1_655
I2 Cu2 Cu1 57.21(3) . 2_433
I3 Cu2 Cu1 127.30(6) . 2_433
I1 Cu2 Cu1 57.24(3) 2_433 2_433
I1 Cu2 Cu1 115.47(5) 1_655 2_433
I3 Cu3 I4 117.48(5) . .
I3 Cu3 I4 117.05(6) . 2_432
I4 Cu3 I4 112.22(6) . 2_432
I3 Cu3 Cu3 145.24(11) . 2_432
I4 Cu3 Cu3 56.32(5) . 2_432
I4 Cu3 Cu3 55.90(5) 2_432 2_432
I3 Cu3 I2 96.77(6) . .
I4 Cu3 I2 95.78(5) . .
I4 Cu3 I2 114.33(5) 2_432 .
Cu3 Cu3 I2 117.42(8) 2_432 .
Cu1 I1 Cu2 64.99(4) . 2_433
Cu1 I1 Cu2 101.16(4) . 1_455
Cu2 I1 Cu2 74.44(5) 2_433 1_455
Cu1 I2 Cu2 65.10(4) 2_433 .
Cu1 I2 Cu1 60.40(4) 2_433 .
Cu2 I2 Cu1 102.14(4) . .
Cu1 I2 Cu3 111.52(4) 2_433 .
Cu2 I2 Cu3 74.27(4) . .
Cu1 I2 Cu3 171.77(4) . .
Cu3 I3 Cu2 83.68(6) . .
Cu3 I4 Cu3 67.78(6) . 2_432
N1 C1 C2 114.1(6) . .
N2 C2 C1 109.6(6) . .
N2 C3 C4 110.2(6) . .
N1 C4 C3 113.3(6) . .
C4 N1 C1 109.9(6) . .
C4 N1 Cu1 111.8(4) . .
C1 N1 Cu1 113.3(4) . .
C3 N2 C2 112.0(6) . .

loop_
_geom_bond_atom_site_label_1
_geom_bond_atom_site_label_2
_geom_bond_distance
_geom_bond_site_symmetry_2
Cu1 N1 2.104(6) .
Cu1 I2 2.6640(10) 2_433
Cu1 I1 2.6672(11) .
Cu1 Cu1 2.707(2) 2_433
Cu1 I2 2.7173(11) .
Cu1 Cu2 2.8744(16) 2_433
Cu2 I2 2.6780(14) .
Cu2 I3 2.6812(14) .
Cu2 I1 2.6828(14) 2_433
Cu2 I1 2.7151(15) 1_655
Cu2 Cu1 2.8744(16) 2_433
Cu3 I3 2.5740(14) .
Cu3 I4 2.6229(15) .
Cu3 I4 2.6361(16) 2_432
Cu3 Cu3 2.932(3) 2_432
Cu3 I2 3.103(2) .
I1 Cu2 2.6828(14) 2_433
I1 Cu2 2.7151(15) 1_455
I2 Cu1 2.6640(11) 2_433
I4 Cu3 2.6361(17) 2_432
C1 N1 1.492(9) .
C1 C2 1.512(10) .
C2 N2 1.508(10) .
C3 N2 1.507(10) .
C3 C4 1.524(10) .
C4 N1 1.464(9) .
